data_9015977
loop_
_publ_author_name
'Dadachov, M.'
'Le Bail, A.'

_publ_section_title
;
 Structure of zeolitic K2TiSi3O9*(H2O) determined ab initio from
 powder diffraction data
 _cod_database_code 1000136
;
_journal_name_full 'European Journal of Solid State and Inorganic Chemistry'
_journal_page_first 381
_journal_page_last 390
_journal_volume 34
_journal_year 1997
_chemical_formula_sum 'K2 O10 Si3 Ti'
_space_group_IT_number 19
_symmetry_space_group_name_Hall 'P 2ac 2ab'
_symmetry_space_group_name_H-M 'P 21 21 21'
_cell_angle_alpha 90
_cell_angle_beta 90
_cell_angle_gamma 90
_cell_length_a 7.1362
_cell_length_b 9.9084
_cell_length_c 12.9414
_cell_formula_units_Z 4
_cell_volume 915.065
_database_code_amcsd 0012608
_exptl_crystal_density_diffrn 2.688
_cod_original_formula_sum 'Ti K2 Si3 O10'
_cod_database_code 9015977
_amcsd_formula_title K2TiSi3O9*(H2O)

loop_
_space_group_symop_operation_xyz
x,y,z
-x,1/2+y,1/2-z
1/2+x,1/2-y,-z
1/2-x,-y,1/2+z

loop_
_atom_site_label
_atom_site_fract_x
_atom_site_fract_y
_atom_site_fract_z
Ti 0.74170 0.04500 0.28900
K1 0.79430 0.43140 0.58040
K2 0.34660 0.20620 0.13540
Si1 0.77290 0.04100 0.54720
Si2 0.99190 0.32160 0.32710
Si3 0.57580 0.35660 0.32960
O1 0.94860 0.16550 0.30340
O2 0.79810 0.39820 0.34660
O3 0.57680 0.19860 0.31450
O4 0.62760 0.16000 0.57430
O5 0.51850 0.94130 0.26090
O6 0.74450 0.92630 0.63230
O7 0.98610 0.10300 0.56010
O8 0.89930 0.89140 0.26850
O9 0.73020 0.98730 0.43370
O10 0.38040 0.18630 0.92740

loop_
_cod_related_entry_id
_cod_related_entry_database
_cod_related_entry_code
1 AMCSD 0012608
